data_1573641
_journal_paper_doi 10.1039/D4DT03036B
_chemical_formula_moiety 'C15 H22 Au O P'
_chemical_formula_sum 'C15 H22 Au O P'
_chemical_formula_weight 446.26
_space_group_crystal_system orthorhombic
_space_group_IT_number 61
_space_group_name_Hall '-P 2ac 2ab'
_space_group_name_H-M_alt 'P b c a'
_atom_sites_solution_hydrogens geom
_atom_sites_solution_primary direct
_audit_creation_date 2023-05-15
_audit_creation_method
;
Olex2 1.5
(compiled 2023.03.06 svn.rbb2c1857 for OlexSys, GUI svn.r6748)
;
_audit_update_record
;
2024-07-24 deposited with the CCDC.	2025-01-09 downloaded from the CCDC.
;
_cell_angle_alpha 90
_cell_angle_beta 90
_cell_angle_gamma 90
_cell_formula_units_Z 8
_cell_length_a 16.7395(3)
_cell_length_b 9.79915(17)
_cell_length_c 16.1723(3)
_cell_measurement_reflns_used 3529
_cell_measurement_temperature 293(2)
_cell_measurement_theta_max 21.3180
_cell_measurement_theta_min 1.6100
_cell_volume 2652.79(8)
_computing_cell_refinement 'CrysAlisPro 1.171.42.49 (Rigaku OD, 2022)'
_computing_data_collection 'CrysAlisPro 1.171.42.49 (Rigaku OD, 2022)'
_computing_data_reduction 'CrysAlisPro 1.171.42.49 (Rigaku OD, 2022)'
_computing_molecular_graphics 'Olex2 1.5 (Dolomanov et al., 2009)'
_computing_publication_material 'Olex2 1.5 (Dolomanov et al., 2009)'
_computing_structure_refinement 'SHELXL 2018/3 (Sheldrick, 2015)'
_computing_structure_solution 'SHELXS  (Sheldrick, 2008)'
_diffrn_ambient_environment 'Diamond Anvil Cell filled with Daphne-7575'
_diffrn_ambient_pressure 2660000
_diffrn_ambient_temperature 293(2)
_diffrn_crystal_treatment 'pressurized rapidly in Daphne-7575 as a hydrostatic medium'
_diffrn_detector 'Hybrid Pixel Array Detector'
_diffrn_detector_area_resol_mean 13.3333
_diffrn_measured_fraction_theta_full 0.806
_diffrn_measured_fraction_theta_max 0.499
_diffrn_measurement_details
;
List of Runs (angles in degrees, time in seconds):

  # Type    Start    End  Width  t~exp~   \w     \q     \k     \f   Frames
#--------------------------------------------------------------------------
  1  \w    -39.00  39.00   0.50    1.00    --    0.00   0.00   0.00  156
;
_diffrn_measurement_device 'abstract diffractometer'
_diffrn_measurement_device_type 'esperanto-CrysAlisPro-abstract goniometer imported esperanto images'
_diffrn_measurement_method '\w scans'
_diffrn_measurement_specimen_support 'Diamond Anvil Cell, effective opening angle 38 deg.'
_diffrn_orient_matrix_type 'CrysAlisPro convention (1999,Acta A55,543-557)'
_diffrn_orient_matrix_UB_11 -0.0161612595
_diffrn_orient_matrix_UB_12 0.0095547012
_diffrn_orient_matrix_UB_13 -0.0181711074
_diffrn_orient_matrix_UB_21 -0.0179518282
_diffrn_orient_matrix_UB_22 0.0006229788
_diffrn_orient_matrix_UB_23 0.0172288574
_diffrn_orient_matrix_UB_31 0.0040720927
_diffrn_orient_matrix_UB_32 0.0407141161
_diffrn_orient_matrix_UB_33 0.0040048036
_diffrn_radiation_monochromator synchrotron
_diffrn_radiation_probe x-ray
_diffrn_radiation_type synchrotron
_diffrn_radiation_wavelength 0.410
_diffrn_reflns_av_R_equivalents 0.0445
_diffrn_reflns_av_unetI/netI 0.1103
_diffrn_reflns_Laue_measured_fraction_full 0.806
_diffrn_reflns_Laue_measured_fraction_max 0.499
_diffrn_reflns_limit_h_max 22
_diffrn_reflns_limit_h_min -23
_diffrn_reflns_limit_k_max 13
_diffrn_reflns_limit_k_min -12
_diffrn_reflns_limit_l_max 20
_diffrn_reflns_limit_l_min -22
_diffrn_reflns_number 9292
_diffrn_reflns_point_group_measured_fraction_full 0.806
_diffrn_reflns_point_group_measured_fraction_max 0.499
_diffrn_reflns_theta_full 14.241
_diffrn_reflns_theta_max 21.638
_diffrn_reflns_theta_min 1.613
_diffrn_source synchrotron
_exptl_absorpt_coefficient_mu 2.724
_exptl_absorpt_correction_T_max 1.00000
_exptl_absorpt_correction_T_min 0.63310
_exptl_absorpt_correction_type multi-scan
_exptl_absorpt_process_details
;
CrysAlisPro 1.171.42.49 (Rigaku Oxford Diffraction, 2022)
Empirical absorption correction using spherical harmonics,
implemented in SCALE3 ABSPACK scaling algorithm.
;
_exptl_crystal_colour colourless
_exptl_crystal_colour_primary colourless
_exptl_crystal_density_diffrn 2.235
_exptl_crystal_description needle
_exptl_crystal_F_000 1712
_exptl_crystal_preparation 'Mounted in a Diamond-Anvil Cell using Daphne-7575 as pressure medium.,Luminescent'
_exptl_crystal_pressure_history 'Pressurized to 2.66 GPa and left to stabilize over ? hours.'
_exptl_crystal_recrystallization_method 'Re-crystallisation from solvent: n-pentane/dichloromethane'
_exptl_crystal_size_max 0.004
_exptl_crystal_size_mid 0.0015
_exptl_crystal_size_min 0.001
_refine_diff_density_max 2.859
_refine_diff_density_min -2.323
_refine_diff_density_rms 0.190
_refine_ls_extinction_method none
_refine_ls_goodness_of_fit_ref 1.043
_refine_ls_hydrogen_treatment constr
_refine_ls_matrix_type full
_refine_ls_number_parameters 167
_refine_ls_number_reflns 4033
_refine_ls_number_restraints 0
_refine_ls_restrained_S_all 1.043
_refine_ls_R_factor_all 0.0495
_refine_ls_R_factor_gt 0.0420
_refine_ls_shift/su_max 0.001
_refine_ls_shift/su_mean 0.000
_refine_ls_structure_factor_coef Fsqd
_refine_ls_weighting_details 'w=1/[\s^2^(Fo^2^)+1.1830P] where P=(Fo^2^+2Fc^2^)/3'
_refine_ls_weighting_scheme calc
_refine_ls_wR_factor_gt 0.1340
_refine_ls_wR_factor_ref 0.1417
_reflns_Friedel_coverage 0.000
_reflns_number_gt 3243
_reflns_number_total 4033
_reflns_threshold_expression 'I > 2\s(I)'
_cod_data_source_file d4dt03036b3.cif
_cod_data_source_block 0016_2p66GPa
_cod_original_cell_volume 2652.79(9)
_cod_database_code 1573641
_shelx_shelxl_version_number 2018/3
_chemical_oxdiff_formula 'C15 H22 P O Au'
_shelx_space_group_comment
;
The symmetry employed for this shelxl refinement is uniquely defined
by the following loop, which should always be used as a source of
symmetry information in preference to the above space-group names.
They are only intended as comments.
;
_diffrn_orient_matrix_axis[1] matrixX
_diffrn_orient_matrix_axis[2] matrixY
_diffrn_orient_matrix_axis[3] matrixZ
_olex2_refinement_description
;
1. Fixed Uiso
 At 1.2 times of:
  All C(H) groups, All C(H,H) groups
 At 1.5 times of:
  All C(H,H,H) groups
2.a Secondary CH2 refined with riding coordinates:
 C10(H10A,H10B), C12(H12A,H12B), C14(H14A,H14B)
2.b Aromatic/amide H refined with riding coordinates:
 C8(H8), C7(H7), C4(H4), C5(H5)
2.c Idealised Me refined as rotating group:
 C15(H15A,H15B,H15C), C13(H13A,H13B,H13C), C9(H9A,H9B,H9C), C11(H11A,H11B,H11C)
;
_olex2_submission_special_instructions 'No special instructions were received'
_oxdiff_exptl_absorpt_empirical_details
;
Empirical correction (ABSPACK) includes:
- Absorption correction using spherical harmonics
- Frame scaling
- Detector area scaling
;
_oxdiff_exptl_absorpt_empirical_full_max 1.411
_oxdiff_exptl_absorpt_empirical_full_min 0.729

loop_
_space_group_symop_operation_xyz
'x, y, z'
'-x+1/2, -y, z+1/2'
'x+1/2, -y+1/2, -z'
'-x, y+1/2, -z+1/2'
'-x, -y, -z'
'x-1/2, y, -z-1/2'
'-x-1/2, y-1/2, z'
'x, -y-1/2, z-1/2'

loop_
_atom_site_label
_atom_site_type_symbol
_atom_site_fract_x
_atom_site_fract_y
_atom_site_fract_z
_atom_site_U_iso_or_equiv
_atom_site_adp_type
_atom_site_occupancy
_atom_site_site_symmetry_order
_atom_site_calc_flag
_atom_site_refinement_flags_posn
_atom_site_refinement_flags_adp
_atom_site_refinement_flags_occupancy
_atom_site_disorder_assembly
_atom_site_disorder_group
Au1 Au 0.38410(2) 0.87484(2) 0.34419(2) 0.03049(10) Uani 1 1 d . . . . .
P1 P 0.37691(6) 1.06818(11) 0.26755(8) 0.0278(2) Uani 1 1 d . . . . .
O1 O 0.3361(2) 0.0580(3) 0.5553(3) 0.0424(8) Uani 1 1 d . . . . .
C6 C 0.3543(3) 0.1810(4) 0.5198(3) 0.0310(8) Uani 1 1 d . . . . .
C3 C 0.3766(3) 0.4393(5) 0.4504(3) 0.0296(8) Uani 1 1 d . . . . .
C10 C 0.3902(3) 1.0262(6) 0.1593(3) 0.0310(10) Uani 1 1 d . . . . .
H10A H 0.360224 1.091002 0.126256 0.037 Uiso 1 1 calc R U . . .
H10B H 0.446192 1.036492 0.145316 0.037 Uiso 1 1 calc R U . . .
C8 C 0.4417(3) 0.3584(4) 0.4751(3) 0.0316(9) Uani 1 1 d . . . . .
H8 H 0.493421 0.391006 0.468312 0.038 Uiso 1 1 calc R U . . .
C2 C 0.3873(2) 0.5749(6) 0.4180(3) 0.0334(10) Uani 1 1 d . . . . .
C12 C 0.2814(3) 1.1560(5) 0.2717(4) 0.0385(10) Uani 1 1 d . . . . .
H12A H 0.269916 1.181565 0.328442 0.046 Uiso 1 1 calc R U . . .
H12B H 0.284298 1.238827 0.239048 0.046 Uiso 1 1 calc R U . . .
C7 C 0.4297(3) 0.2308(4) 0.5094(3) 0.0326(9) Uani 1 1 d . . . . .
H7 H 0.473392 0.178495 0.525483 0.039 Uiso 1 1 calc R U . . .
C15 C 0.4378(3) 1.3314(4) 0.2479(4) 0.0436(12) Uani 1 1 d . . . . .
H15A H 0.425248 1.318878 0.190469 0.065 Uiso 1 1 calc R U . . .
H15B H 0.484466 1.387878 0.252851 0.065 Uiso 1 1 calc R U . . .
H15C H 0.393674 1.374679 0.275235 0.065 Uiso 1 1 calc R U . . .
C14 C 0.4537(3) 1.1949(5) 0.2872(3) 0.0357(9) Uani 1 1 d . . . . .
H14A H 0.458724 1.207342 0.346489 0.043 Uiso 1 1 calc R U . . .
H14B H 0.504324 1.160349 0.266894 0.043 Uiso 1 1 calc R U . . .
C4 C 0.2998(3) 0.3852(4) 0.4608(3) 0.0330(9) Uani 1 1 d . . . . .
H4 H 0.255826 0.436769 0.444790 0.040 Uiso 1 1 calc R U . . .
C1 C 0.3907(3) 0.6899(5) 0.3971(3) 0.0330(9) Uani 1 1 d . . . . .
C13 C 0.2151(3) 1.0676(5) 0.2395(4) 0.0471(12) Uani 1 1 d . . . . .
H13A H 0.225356 1.044865 0.182763 0.071 Uiso 1 1 calc R U . . .
H13B H 0.165348 1.115933 0.243461 0.071 Uiso 1 1 calc R U . . .
H13C H 0.212153 0.985451 0.271722 0.071 Uiso 1 1 calc R U . . .
C5 C 0.2880(3) 0.2574(5) 0.4940(3) 0.0367(10) Uani 1 1 d . . . . .
H5 H 0.236616 0.222199 0.499214 0.044 Uiso 1 1 calc R U . . .
C9 C 0.4000(4) -0.0377(5) 0.5615(4) 0.0477(13) Uani 1 1 d . . . . .
H9A H 0.427197 -0.043507 0.509317 0.072 Uiso 1 1 calc R U . . .
H9B H 0.379033 -0.125666 0.575897 0.072 Uiso 1 1 calc R U . . .
H9C H 0.436830 -0.008214 0.603337 0.072 Uiso 1 1 calc R U . . .
C11 C 0.3639(4) 0.8837(4) 0.1365(4) 0.0360(10) Uani 1 1 d . . . . .
H11A H 0.377170 0.866026 0.079713 0.054 Uiso 1 1 calc R U . . .
H11B H 0.307236 0.875557 0.143926 0.054 Uiso 1 1 calc R U . . .
H11C H 0.390713 0.818773 0.171256 0.054 Uiso 1 1 calc R U . . .

loop_
_atom_site_aniso_label
_atom_site_aniso_U_11
_atom_site_aniso_U_22
_atom_site_aniso_U_33
_atom_site_aniso_U_23
_atom_site_aniso_U_13
_atom_site_aniso_U_12
Au1 0.03207(17) 0.02953(15) 0.02987(19) 0.00539(5) -0.00065(5) -0.00166(5)
P1 0.0278(6) 0.0266(5) 0.0290(7) 0.0012(4) 0.0005(3) 0.0001(3)
O1 0.044(2) 0.0265(15) 0.057(3) 0.0118(14) 0.0027(14) -0.0024(12)
C6 0.038(3) 0.0252(19) 0.029(3) 0.0021(14) 0.0000(14) 0.0007(14)
C3 0.032(2) 0.030(2) 0.027(3) -0.0010(15) -0.0022(13) 0.0000(13)
C10 0.037(3) 0.030(2) 0.026(3) 0.0033(14) 0.0025(12) -0.0003(14)
C8 0.028(3) 0.0308(19) 0.036(3) -0.0010(15) 0.0029(15) 0.0014(13)
C2 0.026(3) 0.040(3) 0.034(3) 0.0018(19) 0.0002(13) -0.0001(14)
C12 0.033(3) 0.036(2) 0.046(3) -0.0074(19) 0.0013(17) 0.0033(16)
C7 0.033(3) 0.030(2) 0.035(3) -0.0013(15) -0.0018(15) 0.0042(14)
C15 0.040(3) 0.029(2) 0.062(4) 0.005(2) 0.0017(19) -0.0048(17)
C14 0.034(3) 0.036(2) 0.037(3) -0.0008(16) -0.0059(15) -0.0047(16)
C4 0.034(3) 0.028(2) 0.037(3) 0.0031(14) -0.0067(16) 0.0029(13)
C1 0.033(3) 0.029(2) 0.037(3) 0.0104(17) -0.0027(14) 0.0034(13)
C13 0.034(3) 0.048(3) 0.059(4) -0.016(2) 0.0003(19) -0.0029(19)
C5 0.030(3) 0.037(2) 0.042(3) 0.0056(17) -0.0035(15) -0.0058(15)
C9 0.075(4) 0.0147(19) 0.053(4) 0.0030(17) 0.000(2) 0.0050(18)
C11 0.040(3) 0.033(2) 0.035(3) -0.0025(17) -0.001(2) -0.0030(15)

loop_
_atom_type_symbol
_atom_type_description
_atom_type_scat_dispersion_real
_atom_type_scat_dispersion_imag
_atom_type_scat_source
C C -0.0001 0.0005 'International Tables Vol C Tables 4.2.6.8 and 6.1.1.4'
H H 0.0000 0.0000 'International Tables Vol C Tables 4.2.6.8 and 6.1.1.4'
O O 0.0016 0.0018 'International Tables Vol C Tables 4.2.6.8 and 6.1.1.4'
P P 0.0342 0.0304 'International Tables Vol C Tables 4.2.6.8 and 6.1.1.4'
Au Au -0.4672 3.5799 'International Tables Vol C Tables 4.2.6.8 and 6.1.1.4'

loop_
_axis.id
_axis.type
_axis.equipment
_axis.parity
_axis.depends_on
_axis.zero
_axis.vector[1]
_axis.vector[2]
_axis.vector[3]
source . source . . . 1.00000000 0.00000000 0.00000000
omega rotation goniometer -1 . -0.00106000 0.00000000 0.00000000 1.00000000
kappa rotation goniometer -1 omega 0.00000000 -0.76604444 0.00000000 0.64278761
phi rotation goniometer -1 kappa . 0.00000000 0.00000000 1.00000000
theta rotation goniometer -1 . 0.00200000 0.00000000 0.00000000 1.00000000
matrixX general general . phi . 1.00000000 0.00000000 0.00000000
matrixY general general . phi . 0.00000000 1.00000000 0.00000000
matrixZ general general . phi . 0.00000000 0.00000000 1.00000000
dacX translation general . phi . 0.00000000 1.00000000 0.00000000
dacY translation general . phi . -1.00000000 0.00000000 0.00000000
dacZ translation general . phi . 0.00000000 0.00000000 1.00000000

loop_
_geom_angle_atom_site_label_1
_geom_angle_atom_site_label_2
_geom_angle_atom_site_label_3
_geom_angle
_geom_angle_site_symmetry_1
_geom_angle_site_symmetry_3
_geom_angle_publ_flag
C1 Au1 P1 172.09(17) . . ?
C10 P1 Au1 109.38(18) . . ?
C10 P1 C12 104.6(2) . . ?
C10 P1 C14 103.8(2) . . ?
C12 P1 Au1 114.96(18) . . ?
C14 P1 Au1 115.98(16) . . ?
C14 P1 C12 107.0(2) . . ?
C6 O1 C9 116.2(4) . . ?
O1 C6 C7 124.9(4) . . ?
O1 C6 C5 114.7(4) . . ?
C7 C6 C5 120.3(4) . . ?
C8 C3 C2 121.9(4) . . ?
C8 C3 C4 117.6(4) . . ?
C4 C3 C2 120.4(4) . . ?
P1 C10 H10A 108.7 . . ?
P1 C10 H10B 108.7 . . ?
H10A C10 H10B 107.6 . . ?
C11 C10 P1 114.3(4) . . ?
C11 C10 H10A 108.7 . . ?
C11 C10 H10B 108.7 . . ?
C3 C8 H8 119.6 . . ?
C3 C8 C7 120.8(4) . . ?
C7 C8 H8 119.6 . . ?
C1 C2 C3 173.5(5) . . ?
P1 C12 H12A 109.4 . . ?
P1 C12 H12B 109.4 . . ?
H12A C12 H12B 108.0 . . ?
C13 C12 P1 111.4(3) . . ?
C13 C12 H12A 109.4 . . ?
C13 C12 H12B 109.4 . . ?
C6 C7 C8 120.5(4) . . ?
C6 C7 H7 119.7 . . ?
C8 C7 H7 119.7 . . ?
H15A C15 H15B 109.5 . . ?
H15A C15 H15C 109.5 . . ?
H15B C15 H15C 109.5 . . ?
C14 C15 H15A 109.5 . . ?
C14 C15 H15B 109.5 . . ?
C14 C15 H15C 109.5 . . ?
P1 C14 H14A 108.7 . . ?
P1 C14 H14B 108.7 . . ?
C15 C14 P1 114.2(4) . . ?
C15 C14 H14A 108.7 . . ?
C15 C14 H14B 108.7 . . ?
H14A C14 H14B 107.6 . . ?
C3 C4 H4 119.2 . . ?
C5 C4 C3 121.6(4) . . ?
C5 C4 H4 119.2 . . ?
C2 C1 Au1 169.6(5) . . ?
C12 C13 H13A 109.5 . . ?
C12 C13 H13B 109.5 . . ?
C12 C13 H13C 109.5 . . ?
H13A C13 H13B 109.5 . . ?
H13A C13 H13C 109.5 . . ?
H13B C13 H13C 109.5 . . ?
C6 C5 H5 120.4 . . ?
C4 C5 C6 119.1(4) . . ?
C4 C5 H5 120.4 . . ?
O1 C9 H9A 109.5 . . ?
O1 C9 H9B 109.5 . . ?
O1 C9 H9C 109.5 . . ?
H9A C9 H9B 109.5 . . ?
H9A C9 H9C 109.5 . . ?
H9B C9 H9C 109.5 . . ?
C10 C11 H11A 109.5 . . ?
C10 C11 H11B 109.5 . . ?
C10 C11 H11C 109.5 . . ?
H11A C11 H11B 109.5 . . ?
H11A C11 H11C 109.5 . . ?
H11B C11 H11C 109.5 . . ?

loop_
_geom_bond_atom_site_label_1
_geom_bond_atom_site_label_2
_geom_bond_distance
_geom_bond_site_symmetry_2
_geom_bond_publ_flag
Au1 P1 2.2672(12) . ?
Au1 C1 2.007(5) . ?
P1 C10 1.812(5) . ?
P1 C12 1.817(5) . ?
P1 C14 1.815(4) . ?
O1 C6 1.369(5) . ?
O1 C9 1.425(6) . ?
C6 C7 1.363(7) . ?
C6 C5 1.404(7) . ?
C3 C8 1.405(6) . ?
C3 C2 1.440(7) . ?
C3 C4 1.400(7) . ?
C10 H10A 0.9700 . ?
C10 H10B 0.9700 . ?
C10 C11 1.510(7) . ?
C8 H8 0.9300 . ?
C8 C7 1.382(6) . ?
C2 C1 1.178(8) . ?
C12 H12A 0.9700 . ?
C12 H12B 0.9700 . ?
C12 C13 1.501(7) . ?
C7 H7 0.9300 . ?
C15 H15A 0.9600 . ?
C15 H15B 0.9600 . ?
C15 H15C 0.9600 . ?
C15 C14 1.505(6) . ?
C14 H14A 0.9700 . ?
C14 H14B 0.9700 . ?
C4 H4 0.9300 . ?
C4 C5 1.377(6) . ?
C13 H13A 0.9600 . ?
C13 H13B 0.9600 . ?
C13 H13C 0.9600 . ?
C5 H5 0.9300 . ?
C9 H9A 0.9600 . ?
C9 H9B 0.9600 . ?
C9 H9C 0.9600 . ?
C11 H11A 0.9600 . ?
C11 H11B 0.9600 . ?
C11 H11C 0.9600 . ?

loop_
_geom_torsion_atom_site_label_1
_geom_torsion_atom_site_label_2
_geom_torsion_atom_site_label_3
_geom_torsion_atom_site_label_4
_geom_torsion
_geom_torsion_site_symmetry_1
_geom_torsion_site_symmetry_2
_geom_torsion_site_symmetry_3
_geom_torsion_site_symmetry_4
_geom_torsion_publ_flag
Au1 P1 C10 C11 27.9(4) . . . . ?
Au1 P1 C12 C13 -61.2(5) . . . . ?
Au1 P1 C14 C15 -168.6(3) . . . . ?
O1 C6 C7 C8 -178.0(5) . . . . ?
O1 C6 C5 C4 177.3(5) . . . . ?
C3 C8 C7 C6 0.1(7) . . . . ?
C3 C4 C5 C6 1.5(8) . . . . ?
C10 P1 C12 C13 58.8(5) . . . . ?
C10 P1 C14 C15 71.4(4) . . . . ?
C8 C3 C4 C5 0.1(7) . . . . ?
C2 C3 C8 C7 177.2(5) . . . . ?
C2 C3 C4 C5 -178.0(5) . . . . ?
C12 P1 C10 C11 -95.7(4) . . . . ?
C12 P1 C14 C15 -38.8(5) . . . . ?
C7 C6 C5 C4 -2.3(7) . . . . ?
C14 P1 C10 C11 152.3(4) . . . . ?
C14 P1 C12 C13 168.4(4) . . . . ?
C4 C3 C8 C7 -0.9(7) . . . . ?
C5 C6 C7 C8 1.6(7) . . . . ?
C9 O1 C6 C7 -17.1(7) . . . . ?
C9 O1 C6 C5 163.3(5) . . . . ?
